data_1560130
loop_
_publ_author_name
'Hua, Jiawei'
'Bian, Mixue'
'Ma, Tao'
'Yang, Man'
'He, Wei'
'Yang, Zhao'
'Liu, ChengKou'
'Fang, Zheng'
'Guo, Kai'

_publ_section_title
;
 The sunlight-promoted aerobic selective cyclization of olefinic amides
 and diselenides
;
_journal_issue 6
_journal_name_full 'Catalysis Science &amp; Technology'
_journal_page_first 2299
_journal_page_last 2305
_journal_paper_doi 10.1039/D0CY02273J
_journal_volume 11
_journal_year 2021
_chemical_formula_moiety 'C22 H19 N O3 S Se'
_chemical_formula_sum 'C22 H19 N O3 S Se'
_chemical_formula_weight 456.40
_space_group_crystal_system monoclinic
_space_group_IT_number 14
_space_group_name_Hall '-P 2yn'
_space_group_name_H-M_alt 'P 1 21/n 1'
_atom_sites_solution_hydrogens geom
_atom_sites_solution_primary dual
_audit_creation_date 2020-09-16
_audit_creation_method
;
Olex2 1.2
(compiled 2018.05.29 svn.r3508 for OlexSys, GUI svn.r5506)
;
_audit_update_record
;
2020-10-16 deposited with the CCDC.	2021-01-20 downloaded from the CCDC.
;
_cell_angle_alpha 90
_cell_angle_beta 93.402(3)
_cell_angle_gamma 90
_cell_formula_units_Z 4
_cell_length_a 5.8297(4)
_cell_length_b 16.2078(10)
_cell_length_c 20.9813(13)
_cell_measurement_reflns_used 9878
_cell_measurement_temperature 173(2)
_cell_measurement_theta_max 54.935
_cell_measurement_theta_min 4.375
_cell_volume 1979.0(2)
_computing_cell_refinement 'SAINT v8.37A (Bruker, 2015)'
_computing_data_reduction 'SAINT v8.37A (Bruker, 2015)'
_computing_molecular_graphics 'Olex2 (Dolomanov et al., 2009)'
_computing_publication_material 'Olex2 (Dolomanov et al., 2009)'
_computing_structure_refinement 'ShelXL (Sheldrick, 2015)'
_computing_structure_solution 'ShelXT (Sheldrick, 2015)'
_diffrn_ambient_temperature 173.01
_diffrn_measured_fraction_theta_full 0.992
_diffrn_measured_fraction_theta_max 0.991
_diffrn_measurement_device_type 'Bruker D8 Venture'
_diffrn_measurement_method '\f and \w scans'
_diffrn_radiation_type GaK\a
_diffrn_radiation_wavelength 1.34139
_diffrn_reflns_av_R_equivalents 0.0415
_diffrn_reflns_av_unetI/netI 0.0274
_diffrn_reflns_Laue_measured_fraction_full 0.992
_diffrn_reflns_Laue_measured_fraction_max 0.991
_diffrn_reflns_limit_h_max 7
_diffrn_reflns_limit_h_min -5
_diffrn_reflns_limit_k_max 19
_diffrn_reflns_limit_k_min -19
_diffrn_reflns_limit_l_max 25
_diffrn_reflns_limit_l_min -25
_diffrn_reflns_number 21746
_diffrn_reflns_point_group_measured_fraction_full 0.992
_diffrn_reflns_point_group_measured_fraction_max 0.991
_diffrn_reflns_theta_full 53.594
_diffrn_reflns_theta_max 54.911
_diffrn_reflns_theta_min 2.999
_diffrn_standards_number 0
_exptl_absorpt_coefficient_mu 2.526
_exptl_absorpt_correction_T_max 0.7508
_exptl_absorpt_correction_T_min 0.5925
_exptl_absorpt_correction_type multi-scan
_exptl_absorpt_process_details
'SADABS-2016/2 (Bruker,2016/2) was used for absorption correction. wR2(int) was 0.1347 before and 0.0597 after correction. The Ratio of minimum to maximum transmission is 0.7913. The \l/2 correction factor is Not present.'
_exptl_crystal_colour colourless
_exptl_crystal_density_diffrn 1.532
_exptl_crystal_description block
_exptl_crystal_F_000 928
_exptl_crystal_size_max 0.08
_exptl_crystal_size_mid 0.08
_exptl_crystal_size_min 0.06
_refine_diff_density_max 2.595
_refine_diff_density_min -2.001
_refine_diff_density_rms 0.099
_refine_ls_extinction_method none
_refine_ls_goodness_of_fit_ref 1.045
_refine_ls_hydrogen_treatment constr
_refine_ls_matrix_type full
_refine_ls_number_parameters 254
_refine_ls_number_reflns 3717
_refine_ls_number_restraints 0
_refine_ls_restrained_S_all 1.045
_refine_ls_R_factor_all 0.0650
_refine_ls_R_factor_gt 0.0625
_refine_ls_shift/su_max 0.001
_refine_ls_shift/su_mean 0.000
_refine_ls_structure_factor_coef Fsqd
_refine_ls_weighting_details 'w=1/[\s^2^(Fo^2^)+(0.0714P)^2^+6.8320P] where P=(Fo^2^+2Fc^2^)/3'
_refine_ls_weighting_scheme calc
_refine_ls_wR_factor_gt 0.1592
_refine_ls_wR_factor_ref 0.1612
_reflns_Friedel_coverage 0.000
_reflns_number_gt 3507
_reflns_number_total 3717
_reflns_threshold_expression 'I > 2\s(I)'
_cod_data_source_file d0cy02273j2.cif
_cod_data_source_block 2009141304_0m
_cod_depositor_comments 'Adding full bibliography for 1560129--1560130.cif.'
_cod_database_code 1560130
_shelx_shelxl_version_number 2016/6
_shelx_space_group_comment
;
The symmetry employed for this shelxl refinement is uniquely defined
by the following loop, which should always be used as a source of
symmetry information in preference to the above space-group names.
They are only intended as comments.
;
_shelx_estimated_absorpt_t_max 0.863
_shelx_estimated_absorpt_t_min 0.823
_olex2_refinement_description
;
1. Fixed Uiso
 At 1.2 times of:
  All C(H) groups, All C(H,H) groups
 At 1.5 times of:
  All C(H,H,H) groups
2.a Ternary CH refined with riding coordinates:
 C8(H8)
2.b Secondary CH2 refined with riding coordinates:
 C9(H9A,H9B)
2.c Aromatic/amide H refined with riding coordinates:
 C3(H3), C4(H4), C5(H5), C6(H6), C11(H11), C12(H12), C13(H13), C14(H14),
 C15(H15), C17(H17), C18(H18), C20(H20), C21(H21)
2.d Idealised Me refined as rotating group:
 C22(H22A,H22B,H22C)
;
_olex2_submission_special_instructions 'No special instructions were received'

loop_
_space_group_symop_operation_xyz
'x, y, z'
'-x+1/2, y+1/2, -z+1/2'
'-x, -y, -z'
'x-1/2, -y-1/2, z-1/2'

loop_
_atom_site_label
_atom_site_type_symbol
_atom_site_fract_x
_atom_site_fract_y
_atom_site_fract_z
_atom_site_U_iso_or_equiv
_atom_site_adp_type
_atom_site_occupancy
_atom_site_site_symmetry_order
_atom_site_calc_flag
_atom_site_refinement_flags_posn
_atom_site_refinement_flags_adp
_atom_site_refinement_flags_occupancy
_atom_site_disorder_assembly
_atom_site_disorder_group
Se1 Se 0.64057(11) 0.76046(4) 0.17528(2) 0.0588(2) Uani 1 1 d . . . . .
S1 S 0.72068(15) 0.72155(5) 0.36637(4) 0.0272(2) Uani 1 1 d . . . . .
O1 O 0.9255(5) 0.56125(19) 0.32226(14) 0.0411(7) Uani 1 1 d . . . . .
O2 O 0.9638(5) 0.73217(18) 0.36314(13) 0.0357(6) Uani 1 1 d . . . . .
O3 O 0.5718(5) 0.79143(16) 0.36052(13) 0.0336(6) Uani 1 1 d . . . . .
N1 N 0.6331(5) 0.65870(19) 0.30737(14) 0.0277(7) Uani 1 1 d . . . . .
C1 C 0.7461(7) 0.5834(2) 0.29570(17) 0.0309(8) Uani 1 1 d . . . . .
C2 C 0.5942(7) 0.5398(2) 0.24836(18) 0.0326(8) Uani 1 1 d . . . . .
C3 C 0.6249(9) 0.4626(3) 0.2213(2) 0.0454(11) Uani 1 1 d . . . . .
H3 H 0.762296 0.432078 0.230006 0.054 Uiso 1 1 calc R . . . .
C4 C 0.4480(10) 0.4318(3) 0.1812(2) 0.0525(13) Uani 1 1 d . . . . .
H4 H 0.463483 0.379086 0.162097 0.063 Uiso 1 1 calc R . . . .
C5 C 0.2488(10) 0.4770(3) 0.1686(2) 0.0515(12) Uani 1 1 d . . . . .
H5 H 0.130051 0.454715 0.140783 0.062 Uiso 1 1 calc R . . . .
C6 C 0.2186(8) 0.5541(3) 0.1957(2) 0.0413(10) Uani 1 1 d . . . . .
H6 H 0.081032 0.584630 0.187136 0.050 Uiso 1 1 calc R . . . .
C7 C 0.3960(7) 0.5852(2) 0.23585(17) 0.0311(8) Uani 1 1 d . . . . .
C8 C 0.4048(6) 0.6651(2) 0.27241(17) 0.0300(8) Uani 1 1 d . . . . .
H8 H 0.281104 0.665984 0.303447 0.036 Uiso 1 1 calc R . . . .
C9 C 0.3842(8) 0.7416(3) 0.2292(2) 0.0416(10) Uani 1 1 d . . . . .
H9A H 0.367207 0.790778 0.256464 0.050 Uiso 1 1 calc R . . . .
H9B H 0.241775 0.736487 0.201310 0.050 Uiso 1 1 calc R . . . .
C10 C 0.5569(8) 0.6950(3) 0.1026(2) 0.0445(10) Uani 1 1 d . . . . .
C11 C 0.3469(9) 0.6994(3) 0.0704(2) 0.0467(11) Uani 1 1 d . . . . .
H11 H 0.231265 0.734140 0.085875 0.056 Uiso 1 1 calc R . . . .
C12 C 0.3008(12) 0.6537(3) 0.0154(2) 0.0599(14) Uani 1 1 d . . . . .
H12 H 0.151802 0.656793 -0.005404 0.072 Uiso 1 1 calc R . . . .
C13 C 0.4584(15) 0.6055(4) -0.0094(3) 0.0783(19) Uani 1 1 d . . . . .
H13 H 0.422345 0.574763 -0.047210 0.094 Uiso 1 1 calc R . . . .
C14 C 0.6682(15) 0.6012(5) 0.0201(4) 0.091(2) Uani 1 1 d . . . . .
H14 H 0.781929 0.568167 0.001891 0.109 Uiso 1 1 calc R . . . .
C15 C 0.7253(11) 0.6439(4) 0.0768(3) 0.0750(18) Uani 1 1 d . . . . .
H15 H 0.873834 0.638591 0.097635 0.090 Uiso 1 1 calc R . . . .
C16 C 0.6676(6) 0.6686(2) 0.43688(16) 0.0259(7) Uani 1 1 d . . . . .
C17 C 0.8398(6) 0.6192(2) 0.46560(18) 0.0301(8) Uani 1 1 d . . . . .
H17 H 0.981139 0.611557 0.446040 0.036 Uiso 1 1 calc R . . . .
C18 C 0.8013(7) 0.5815(2) 0.52304(18) 0.0315(8) Uani 1 1 d . . . . .
H18 H 0.918453 0.548100 0.543158 0.038 Uiso 1 1 calc R . . . .
C19 C 0.5941(7) 0.5913(2) 0.55208(17) 0.0308(8) Uani 1 1 d . . . . .
C20 C 0.4249(6) 0.6403(3) 0.52207(18) 0.0318(8) Uani 1 1 d . . . . .
H20 H 0.283173 0.647490 0.541516 0.038 Uiso 1 1 calc R . . . .
C21 C 0.4579(6) 0.6790(2) 0.46433(17) 0.0289(8) Uani 1 1 d . . . . .
H21 H 0.339981 0.711762 0.443985 0.035 Uiso 1 1 calc R . . . .
C22 C 0.5580(8) 0.5508(3) 0.6151(2) 0.0424(10) Uani 1 1 d . . . . .
H22A H 0.562893 0.490712 0.610066 0.064 Uiso 1 1 calc GR . . . .
H22B H 0.408126 0.567064 0.629792 0.064 Uiso 1 1 calc GR . . . .
H22C H 0.679532 0.568148 0.646528 0.064 Uiso 1 1 calc GR . . . .

loop_
_atom_site_aniso_label
_atom_site_aniso_U_11
_atom_site_aniso_U_22
_atom_site_aniso_U_33
_atom_site_aniso_U_23
_atom_site_aniso_U_13
_atom_site_aniso_U_12
Se1 0.0708(4) 0.0646(4) 0.0395(3) 0.0166(2) -0.0105(3) -0.0335(3)
S1 0.0289(5) 0.0271(4) 0.0258(4) 0.0026(3) 0.0023(3) -0.0009(3)
O1 0.0381(16) 0.0440(17) 0.0415(16) 0.0029(13) 0.0052(13) 0.0129(13)
O2 0.0281(14) 0.0415(16) 0.0376(15) 0.0051(12) 0.0042(11) -0.0084(12)
O3 0.0426(16) 0.0256(13) 0.0323(14) 0.0006(11) -0.0005(11) 0.0042(11)
N1 0.0303(16) 0.0298(16) 0.0231(14) 0.0014(12) 0.0023(12) 0.0024(12)
C1 0.036(2) 0.0321(19) 0.0263(17) 0.0040(15) 0.0133(15) 0.0021(16)
C2 0.044(2) 0.0291(19) 0.0265(18) 0.0015(15) 0.0143(16) -0.0008(16)
C3 0.067(3) 0.034(2) 0.038(2) 0.0008(18) 0.021(2) 0.006(2)
C4 0.087(4) 0.032(2) 0.041(2) -0.0093(19) 0.024(2) -0.009(2)
C5 0.070(3) 0.050(3) 0.036(2) -0.010(2) 0.010(2) -0.023(3)
C6 0.046(2) 0.044(2) 0.035(2) -0.0030(18) 0.0068(18) -0.0113(19)
C7 0.037(2) 0.0311(19) 0.0264(18) -0.0007(15) 0.0118(15) -0.0046(16)
C8 0.0288(18) 0.034(2) 0.0274(18) -0.0017(15) 0.0040(14) 0.0007(15)
C9 0.053(3) 0.035(2) 0.035(2) -0.0011(17) -0.0094(19) 0.0087(18)
C10 0.049(3) 0.046(2) 0.038(2) 0.0188(19) 0.0032(19) -0.006(2)
C11 0.057(3) 0.042(2) 0.040(2) 0.0073(19) -0.008(2) 0.006(2)
C12 0.089(4) 0.050(3) 0.040(3) 0.012(2) -0.007(3) -0.003(3)
C13 0.113(6) 0.073(4) 0.050(3) -0.004(3) 0.017(4) -0.004(4)
C14 0.099(6) 0.092(5) 0.086(5) -0.024(4) 0.038(4) 0.007(4)
C15 0.053(3) 0.090(5) 0.082(4) 0.016(4) 0.010(3) 0.009(3)
C16 0.0265(18) 0.0272(17) 0.0240(16) -0.0005(13) 0.0004(13) -0.0021(14)
C17 0.0248(18) 0.0343(19) 0.0315(19) 0.0016(15) 0.0033(14) 0.0009(15)
C18 0.0297(19) 0.0336(19) 0.0312(19) 0.0050(15) 0.0023(15) 0.0034(15)
C19 0.037(2) 0.0288(18) 0.0266(18) 0.0004(14) 0.0030(15) -0.0063(15)
C20 0.0270(18) 0.037(2) 0.0319(19) -0.0017(15) 0.0056(15) -0.0042(15)
C21 0.0227(17) 0.0340(19) 0.0301(18) -0.0010(15) 0.0014(14) 0.0012(14)
C22 0.047(2) 0.047(2) 0.034(2) 0.0088(18) 0.0096(18) -0.002(2)

loop_
_atom_type_symbol
_atom_type_description
_atom_type_scat_dispersion_real
_atom_type_scat_dispersion_imag
_atom_type_scat_source
C C 0.0148 0.0070 'International Tables Vol C Tables 4.2.6.8 and 6.1.1.4'
H H 0.0000 0.0000 'International Tables Vol C Tables 4.2.6.8 and 6.1.1.4'
N N 0.0253 0.0136 'International Tables Vol C Tables 4.2.6.8 and 6.1.1.4'
O O 0.0412 0.0250 'International Tables Vol C Tables 4.2.6.8 and 6.1.1.4'
S S 0.2924 0.4247 'International Tables Vol C Tables 4.2.6.8 and 6.1.1.4'
Se Se -1.0986 0.9246 'International Tables Vol C Tables 4.2.6.8 and 6.1.1.4'

loop_
_geom_angle_atom_site_label_1
_geom_angle_atom_site_label_2
_geom_angle_atom_site_label_3
_geom_angle
_geom_angle_site_symmetry_1
_geom_angle_site_symmetry_3
_geom_angle_publ_flag
C10 Se1 C9 102.05(19) . . ?
O2 S1 N1 107.44(17) . . ?
O2 S1 C16 108.85(17) . . ?
O3 S1 O2 119.89(17) . . ?
O3 S1 N1 105.31(16) . . ?
O3 S1 C16 108.90(17) . . ?
N1 S1 C16 105.49(16) . . ?
C1 N1 S1 122.2(3) . . ?
C1 N1 C8 112.8(3) . . ?
C8 N1 S1 123.5(2) . . ?
O1 C1 N1 125.1(4) . . ?
O1 C1 C2 129.5(4) . . ?
N1 C1 C2 105.3(3) . . ?
C3 C2 C1 128.4(4) . . ?
C7 C2 C1 109.6(3) . . ?
C7 C2 C3 121.9(4) . . ?
C2 C3 H3 121.2 . . ?
C4 C3 C2 117.6(5) . . ?
C4 C3 H3 121.2 . . ?
C3 C4 H4 119.6 . . ?
C3 C4 C5 120.7(4) . . ?
C5 C4 H4 119.6 . . ?
C4 C5 H5 119.2 . . ?
C4 C5 C6 121.5(5) . . ?
C6 C5 H5 119.2 . . ?
C5 C6 H6 121.1 . . ?
C7 C6 C5 117.8(5) . . ?
C7 C6 H6 121.1 . . ?
C2 C7 C6 120.4(4) . . ?
C2 C7 C8 111.0(3) . . ?
C6 C7 C8 128.5(4) . . ?
N1 C8 C7 101.2(3) . . ?
N1 C8 H8 109.8 . . ?
N1 C8 C9 112.6(3) . . ?
C7 C8 H8 109.8 . . ?
C7 C8 C9 113.2(3) . . ?
C9 C8 H8 109.8 . . ?
Se1 C9 H9A 108.4 . . ?
Se1 C9 H9B 108.4 . . ?
C8 C9 Se1 115.6(3) . . ?
C8 C9 H9A 108.4 . . ?
C8 C9 H9B 108.4 . . ?
H9A C9 H9B 107.4 . . ?
C11 C10 Se1 123.3(4) . . ?
C11 C10 C15 117.6(5) . . ?
C15 C10 Se1 118.9(4) . . ?
C10 C11 H11 119.7 . . ?
C10 C11 C12 120.6(5) . . ?
C12 C11 H11 119.7 . . ?
C11 C12 H12 118.9 . . ?
C13 C12 C11 122.3(6) . . ?
C13 C12 H12 118.9 . . ?
C12 C13 H13 120.6 . . ?
C12 C13 C14 118.8(6) . . ?
C14 C13 H13 120.6 . . ?
C13 C14 H14 118.9 . . ?
C13 C14 C15 122.1(7) . . ?
C15 C14 H14 118.9 . . ?
C10 C15 H15 120.7 . . ?
C14 C15 C10 118.6(6) . . ?
C14 C15 H15 120.7 . . ?
C17 C16 S1 119.2(3) . . ?
C21 C16 S1 119.6(3) . . ?
C21 C16 C17 121.2(3) . . ?
C16 C17 H17 120.6 . . ?
C18 C17 C16 118.8(3) . . ?
C18 C17 H17 120.6 . . ?
C17 C18 H18 119.3 . . ?
C17 C18 C19 121.4(4) . . ?
C19 C18 H18 119.3 . . ?
C18 C19 C22 120.3(4) . . ?
C20 C19 C18 118.6(3) . . ?
C20 C19 C22 121.1(4) . . ?
C19 C20 H20 119.2 . . ?
C21 C20 C19 121.5(3) . . ?
C21 C20 H20 119.2 . . ?
C16 C21 H21 120.7 . . ?
C20 C21 C16 118.5(3) . . ?
C20 C21 H21 120.7 . . ?
C19 C22 H22A 109.5 . . ?
C19 C22 H22B 109.5 . . ?
C19 C22 H22C 109.5 . . ?
H22A C22 H22B 109.5 . . ?
H22A C22 H22C 109.5 . . ?
H22B C22 H22C 109.5 . . ?

loop_
_geom_bond_atom_site_label_1
_geom_bond_atom_site_label_2
_geom_bond_distance
_geom_bond_site_symmetry_2
_geom_bond_publ_flag
Se1 C9 1.951(5) . ?
Se1 C10 1.897(5) . ?
S1 O2 1.433(3) . ?
S1 O3 1.428(3) . ?
S1 N1 1.660(3) . ?
S1 C16 1.754(4) . ?
O1 C1 1.210(5) . ?
N1 C1 1.415(5) . ?
N1 C8 1.485(5) . ?
C1 C2 1.472(6) . ?
C2 C3 1.389(6) . ?
C2 C7 1.382(6) . ?
C3 H3 0.9500 . ?
C3 C4 1.385(7) . ?
C4 H4 0.9500 . ?
C4 C5 1.385(8) . ?
C5 H5 0.9500 . ?
C5 C6 1.389(7) . ?
C6 H6 0.9500 . ?
C6 C7 1.388(6) . ?
C7 C8 1.505(5) . ?
C8 H8 1.0000 . ?
C8 C9 1.536(6) . ?
C9 H9A 0.9900 . ?
C9 H9B 0.9900 . ?
C10 C11 1.365(6) . ?
C10 C15 1.417(8) . ?
C11 H11 0.9500 . ?
C11 C12 1.384(7) . ?
C12 H12 0.9500 . ?
C12 C13 1.335(9) . ?
C13 H13 0.9500 . ?
C13 C14 1.339(11) . ?
C14 H14 0.9500 . ?
C14 C15 1.400(10) . ?
C15 H15 0.9500 . ?
C16 C17 1.393(5) . ?
C16 C21 1.392(5) . ?
C17 H17 0.9500 . ?
C17 C18 1.382(5) . ?
C18 H18 0.9500 . ?
C18 C19 1.394(6) . ?
C19 C20 1.388(6) . ?
C19 C22 1.502(5) . ?
C20 H20 0.9500 . ?
C20 C21 1.387(5) . ?
C21 H21 0.9500 . ?
C22 H22A 0.9800 . ?
C22 H22B 0.9800 . ?
C22 H22C 0.9800 . ?
